data_7156051
loop_
_publ_author_name
'Meng, Zhe'
'Liu, Bo'

_publ_section_title
;
 Total synthesis of five natural eremophilane-type sesquiterpenoids.
;
_journal_issue 6
_journal_name_full 'Organic &amp; biomolecular chemistry'
_journal_page_first 957
_journal_page_last 962
_journal_paper_doi 10.1039/c7ob02769a
_journal_volume 16
_journal_year 2018
_chemical_formula_moiety 'C14 H18 O3, H2 O'
_chemical_formula_sum 'C14 H20 O4'
_chemical_formula_weight 252.30
_space_group_crystal_system monoclinic
_space_group_IT_number 14
_space_group_name_Hall '-P 2ybc'
_space_group_name_H-M_alt 'P 1 21/c 1'
_symmetry_space_group_name_Hall '-P 2ybc'
_symmetry_space_group_name_H-M 'P 1 21/c 1'
_atom_sites_solution_hydrogens mixed
_atom_sites_solution_primary iterative
_audit_creation_date 2017-11-13
_audit_creation_method
;
Olex2 1.2
(compiled 2017.08.10 svn.r3458 for OlexSys, GUI svn.r5381)
;
_audit_update_record
;
2017-11-14 deposited with the CCDC.
2018-01-03 downloaded from the CCDC.
;
_cell_angle_alpha 90
_cell_angle_beta 97.344(4)
_cell_angle_gamma 90
_cell_formula_units_Z 4
_cell_length_a 15.0329(6)
_cell_length_b 7.9949(3)
_cell_length_c 11.4441(6)
_cell_measurement_reflns_used 1488
_cell_measurement_temperature 293(2)
_cell_measurement_theta_max 27.2110
_cell_measurement_theta_min 3.5810
_cell_volume 1364.14(10)
_computing_cell_refinement
;
CrysAlisPro, Agilent Technologies,
Version 1.171.37.35 (release 13-08-2014 CrysAlis171 .NET)
(compiled Aug 13 2014,18:06:01)
;
_computing_data_collection
;
CrysAlisPro, Agilent Technologies,
Version 1.171.37.35 (release 13-08-2014 CrysAlis171 .NET)
(compiled Aug 13 2014,18:06:01)
;
_computing_data_reduction
;
CrysAlisPro, Agilent Technologies,
Version 1.171.37.35 (release 13-08-2014 CrysAlis171 .NET)
(compiled Aug 13 2014,18:06:01)
;
_computing_molecular_graphics 'Olex2 (Dolomanov et al., 2009)'
_computing_publication_material 'Olex2 (Dolomanov et al., 2009)'
_computing_structure_refinement 'ShelXL (Sheldrick, 2015)'
_computing_structure_solution 'olex2.solve (Bourhis et al., 2015)'
_diffrn_ambient_temperature 293.15
_diffrn_detector 'CCD plate'
_diffrn_detector_area_resol_mean 16.0874
_diffrn_detector_type Eos
_diffrn_measured_fraction_theta_full 0.999
_diffrn_measured_fraction_theta_max 0.999
_diffrn_measurement_details
;
#__ type_ start__ end____ width___ exp.time_
  1 omega  -25.00    1.00   1.0000    2.5000
omega____ theta____ kappa____ phi______ frames
    -      -14.9669  -99.0000  -60.0000 26

#__ type_ start__ end____ width___ exp.time_
  2 omega    6.00   85.00   1.0000    2.5000
omega____ theta____ kappa____ phi______ frames
    -       16.8419   38.0000   30.0000 79

#__ type_ start__ end____ width___ exp.time_
  3 omega  -53.00   45.00   1.0000    2.5000
omega____ theta____ kappa____ phi______ frames
    -       16.8419  -19.0000 -150.0000 98
;
_diffrn_measurement_device 'four-circle diffractometer'
_diffrn_measurement_device_type 'Xcalibur, Eos'
_diffrn_measurement_method '\w scans'
_diffrn_orient_matrix_UB_11 -0.0077711000
_diffrn_orient_matrix_UB_12 -0.0228783000
_diffrn_orient_matrix_UB_13 0.0577218000
_diffrn_orient_matrix_UB_21 0.0449478000
_diffrn_orient_matrix_UB_22 -0.0282645000
_diffrn_orient_matrix_UB_23 0.0122290000
_diffrn_orient_matrix_UB_31 0.0135046000
_diffrn_orient_matrix_UB_32 0.0808994000
_diffrn_orient_matrix_UB_33 0.0206421000
_diffrn_radiation_monochromator graphite
_diffrn_radiation_probe x-ray
_diffrn_radiation_type MoK\a
_diffrn_radiation_wavelength 0.71073
_diffrn_reflns_av_R_equivalents 0.0159
_diffrn_reflns_av_unetI/netI 0.0297
_diffrn_reflns_Laue_measured_fraction_full 0.999
_diffrn_reflns_Laue_measured_fraction_max 0.999
_diffrn_reflns_limit_h_max 17
_diffrn_reflns_limit_h_min -18
_diffrn_reflns_limit_k_max 9
_diffrn_reflns_limit_k_min -9
_diffrn_reflns_limit_l_max 8
_diffrn_reflns_limit_l_min -14
_diffrn_reflns_number 5658
_diffrn_reflns_point_group_measured_fraction_full 0.999
_diffrn_reflns_point_group_measured_fraction_max 0.999
_diffrn_reflns_theta_full 25.242
_diffrn_reflns_theta_max 26.372
_diffrn_reflns_theta_min 3.117
_diffrn_source 'Enhance (Mo) X-ray Source'
_exptl_absorpt_coefficient_mu 0.089
_exptl_absorpt_correction_T_max 1.00000
_exptl_absorpt_correction_T_min 0.97865
_exptl_absorpt_correction_type multi-scan
_exptl_absorpt_process_details
;
CrysAlisPro, Agilent Technologies,
Version 1.171.37.35 (release 13-08-2014 CrysAlis171 .NET)
(compiled Aug 13 2014,18:06:01)
Empirical absorption correction using spherical harmonics,
 implemented in SCALE3 ABSPACK scaling algorithm.
;
_exptl_crystal_density_diffrn 1.228
_exptl_crystal_density_method 'not measured'
_exptl_crystal_F_000 544
_exptl_crystal_size_max 0.35
_exptl_crystal_size_mid 0.3
_exptl_crystal_size_min 0.25
_refine_diff_density_max 0.146
_refine_diff_density_min -0.159
_refine_diff_density_rms 0.032
_refine_ls_extinction_method none
_refine_ls_goodness_of_fit_ref 1.038
_refine_ls_hydrogen_treatment mixed
_refine_ls_matrix_type full
_refine_ls_number_parameters 189
_refine_ls_number_reflns 2778
_refine_ls_number_restraints 0
_refine_ls_restrained_S_all 1.038
_refine_ls_R_factor_all 0.0746
_refine_ls_R_factor_gt 0.0487
_refine_ls_shift/su_max 0.000
_refine_ls_shift/su_mean 0.000
_refine_ls_structure_factor_coef Fsqd
_refine_ls_weighting_details 'w=1/[\s^2^(Fo^2^)+(0.0532P)^2^+0.2369P] where P=(Fo^2^+2Fc^2^)/3'
_refine_ls_weighting_scheme calc
_refine_ls_wR_factor_gt 0.1132
_refine_ls_wR_factor_ref 0.1303
_reflns_Friedel_coverage 0.000
_reflns_number_gt 1929
_reflns_number_total 2778
_reflns_threshold_expression 'I > 2\s(I)'
_cod_data_source_file c7ob02769a2.cif
_cod_data_source_block 171113_s3_fj
_cod_depositor_comments 'Adding full bibliography for 7156049--7156051.cif.'
_cod_original_cell_volume 1364.15(11)
_cod_database_code 7156051
_shelx_shelxl_version_number 2014/7
_chemical_oxdiff_formula c12h12n2o3s1
_shelx_space_group_comment
;
The symmetry employed for this shelxl refinement is uniquely defined
by the following loop, which should always be used as a source of
symmetry information in preference to the above space-group names.
They are only intended as comments.
;
_shelx_estimated_absorpt_t_max 0.978
_shelx_estimated_absorpt_t_min 0.970
_reflns_odcompleteness_completeness 99.77
_reflns_odcompleteness_iscentric 1
_reflns_odcompleteness_theta 26.32
_olex2_refinement_description
;
1. Fixed Uiso
 At 1.2 times of:
  All C(H) groups, All C(H,H) groups
 At 1.5 times of:
  All C(H,H,H) groups
2.a Ternary CH refined with riding coordinates:
 C2(H2), C5(H5)
2.b Secondary CH2 refined with riding coordinates:
 C3(H3A,H3B), C4(H4A,H4B)
2.c Aromatic/amide H refined with riding coordinates:
 C7(H7), C10(H10)
2.d Idealised Me refined as rotating group:
 C11(H11A,H11B,H11C), C14(H14A,H14B,H14C)
;
_olex2_submission_special_instructions 'No special instructions were received'

loop_
_space_group_symop_operation_xyz
'x, y, z'
'-x, y+1/2, -z+1/2'
'-x, -y, -z'
'x, -y-1/2, z-1/2'

loop_
_atom_site_label
_atom_site_type_symbol
_atom_site_fract_x
_atom_site_fract_y
_atom_site_fract_z
_atom_site_U_iso_or_equiv
_atom_site_adp_type
_atom_site_occupancy
_atom_site_site_symmetry_order
_atom_site_calc_flag
_atom_site_refinement_flags_posn
O1 O 0.42980(9) 0.6881(2) 0.15354(13) 0.0682(4) Uani 1 1 d .
H1 H 0.4348(17) 0.579(3) 0.172(2) 0.096(9) Uiso 1 1 d .
O2 O 0.26853(9) 0.26139(18) -0.20817(15) 0.0763(5) Uani 1 1 d .
O3 O 0.01629(10) 0.3559(2) -0.11756(18) 0.1035(7) Uani 1 1 d .
C1 C 0.32395(11) 0.6071(2) -0.01673(15) 0.0465(4) Uani 1 1 d .
C2 C 0.40579(12) 0.7095(3) 0.02912(18) 0.0625(6) Uani 1 1 d .
H2 H 0.4562 0.6742 -0.0114 0.075 Uiso 1 1 calc R
C3 C 0.38780(16) 0.8934(3) 0.0049(2) 0.0817(7) Uani 1 1 d .
H3A H 0.4365 0.9585 0.0460 0.098 Uiso 1 1 calc R
H3B H 0.3866 0.9139 -0.0788 0.098 Uiso 1 1 calc R
C4 C 0.30045(16) 0.9516(3) 0.0429(2) 0.0725(6) Uani 1 1 d .
H4A H 0.2910 1.0681 0.0211 0.087 Uiso 1 1 calc R
H4B H 0.3044 0.9440 0.1280 0.087 Uiso 1 1 calc R
C5 C 0.22015(13) 0.8492(2) -0.01229(17) 0.0569(5) Uani 1 1 d .
H5 H 0.2177 0.8597 -0.0980 0.068 Uiso 1 1 calc R
C6 C 0.23468(11) 0.6585(2) 0.01873(14) 0.0418(4) Uani 1 1 d .
C7 C 0.15998(10) 0.5566(2) -0.04331(15) 0.0430(4) Uani 1 1 d .
H7 H 0.1023 0.5853 -0.0294 0.052 Uiso 1 1 calc R
C8 C 0.16689(10) 0.4289(2) -0.11649(15) 0.0415(4) Uani 1 1 d .
C9 C 0.25634(11) 0.3811(2) -0.14454(16) 0.0478(4) Uani 1 1 d .
C10 C 0.33107(11) 0.4822(2) -0.09166(17) 0.0529(5) Uani 1 1 d .
H10 H 0.3877 0.4579 -0.1115 0.063 Uiso 1 1 calc R
C11 C 0.13341(17) 0.9206(3) 0.0209(2) 0.0806(7) Uani 1 1 d .
H11A H 0.0837 0.8568 -0.0167 0.121 Uiso 1 1 calc GR
H11B H 0.1274 1.0350 -0.0045 0.121 Uiso 1 1 calc GR
H11C H 0.1342 0.9153 0.1048 0.121 Uiso 1 1 calc GR
C12 C 0.23127(14) 0.6281(3) 0.15188(16) 0.0500(5) Uani 1 1 d .
H12A H 0.1719(13) 0.649(2) 0.1728(16) 0.055(5) Uiso 1 1 d .
H12B H 0.2473(12) 0.503(3) 0.1710(17) 0.061(5) Uiso 1 1 d .
H12C H 0.2745(15) 0.695(3) 0.203(2) 0.077(7) Uiso 1 1 d .
C13 C 0.08214(12) 0.3384(2) -0.16478(17) 0.0512(5) Uani 1 1 d .
C14 C 0.07832(16) 0.2281(3) -0.2690(2) 0.0889(8) Uani 1 1 d .
H14A H 0.1093 0.2802 -0.3277 0.133 Uiso 1 1 calc GR
H14B H 0.0169 0.2095 -0.3007 0.133 Uiso 1 1 calc GR
H14C H 0.1063 0.1231 -0.2464 0.133 Uiso 1 1 calc GR
H4C H 0.386(2) 0.322(4) 0.233(3) 0.111(11) Uiso 1 1 d .
O4 O 0.43203(13) 0.3582(2) 0.21058(17) 0.0826(6) Uani 1 1 d .
H4D H 0.477(2) 0.308(3) 0.252(3) 0.108(10) Uiso 1 1 d .

loop_
_atom_site_aniso_label
_atom_site_aniso_U_11
_atom_site_aniso_U_22
_atom_site_aniso_U_33
_atom_site_aniso_U_23
_atom_site_aniso_U_13
_atom_site_aniso_U_12
O1 0.0535(8) 0.0871(12) 0.0596(9) -0.0031(8) -0.0096(6) -0.0198(8)
O2 0.0552(9) 0.0750(10) 0.1006(13) -0.0361(9) 0.0172(8) 0.0032(7)
O3 0.0460(9) 0.1181(15) 0.1497(18) -0.0612(13) 0.0254(10) -0.0210(9)
C1 0.0370(9) 0.0631(11) 0.0391(9) 0.0026(8) 0.0036(7) -0.0078(8)
C2 0.0455(11) 0.0907(16) 0.0518(12) -0.0069(11) 0.0084(8) -0.0224(10)
C3 0.0854(16) 0.0911(17) 0.0678(15) 0.0114(13) 0.0071(12) -0.0474(14)
C4 0.0928(17) 0.0542(12) 0.0694(15) 0.0071(10) 0.0057(12) -0.0222(12)
C5 0.0717(13) 0.0537(11) 0.0445(11) 0.0056(9) 0.0041(9) -0.0058(10)
C6 0.0414(9) 0.0475(10) 0.0360(9) 0.0018(7) 0.0034(7) -0.0030(8)
C7 0.0335(8) 0.0481(10) 0.0465(10) 0.0020(8) 0.0023(7) 0.0028(7)
C8 0.0367(9) 0.0419(9) 0.0448(10) 0.0012(8) 0.0007(7) 0.0016(7)
C9 0.0412(9) 0.0537(11) 0.0488(10) -0.0032(9) 0.0068(8) 0.0030(8)
C10 0.0340(9) 0.0734(13) 0.0524(11) -0.0041(10) 0.0096(8) 0.0013(9)
C11 0.0930(17) 0.0546(12) 0.0931(18) -0.0021(12) 0.0081(14) 0.0153(12)
C12 0.0474(11) 0.0633(13) 0.0400(10) 0.0081(9) 0.0081(8) -0.0036(10)
C13 0.0404(10) 0.0450(10) 0.0659(13) -0.0008(9) -0.0024(9) 0.0029(8)
C14 0.0691(15) 0.1057(19) 0.0890(18) -0.0351(15) -0.0008(12) -0.0214(14)
O4 0.0511(9) 0.1017(13) 0.0925(13) 0.0392(10) -0.0003(9) 0.0061(9)

loop_
_atom_type_symbol
_atom_type_description
_atom_type_scat_dispersion_real
_atom_type_scat_dispersion_imag
_atom_type_scat_source
C C 0.0033 0.0016 'International Tables Vol C Tables 4.2.6.8 and 6.1.1.4'
H H 0.0000 0.0000 'International Tables Vol C Tables 4.2.6.8 and 6.1.1.4'
O O 0.0106 0.0060 'International Tables Vol C Tables 4.2.6.8 and 6.1.1.4'

loop_
_geom_angle_atom_site_label_1
_geom_angle_atom_site_label_2
_geom_angle_atom_site_label_3
_geom_angle
C2 O1 H1 110.9(17)
C6 C1 C2 118.08(16)
C10 C1 C2 120.05(16)
C10 C1 C6 121.75(15)
O1 C2 C1 111.69(15)
O1 C2 H2 108.9
O1 C2 C3 108.34(18)
C1 C2 H2 108.9
C3 C2 C1 110.08(17)
C3 C2 H2 108.9
C2 C3 H3A 109.0
C2 C3 H3B 109.0
H3A C3 H3B 107.8
C4 C3 C2 112.84(16)
C4 C3 H3A 109.0
C4 C3 H3B 109.0
C3 C4 H4A 109.0
C3 C4 H4B 109.0
C3 C4 C5 112.74(19)
H4A C4 H4B 107.8
C5 C4 H4A 109.0
C5 C4 H4B 109.0
C4 C5 H5 107.1
C4 C5 C6 110.25(16)
C6 C5 H5 107.1
C11 C5 C4 110.78(18)
C11 C5 H5 107.1
C11 C5 C6 114.03(16)
C1 C6 C5 107.81(14)
C1 C6 C12 111.35(14)
C7 C6 C1 111.39(14)
C7 C6 C5 110.33(14)
C7 C6 C12 105.34(14)
C12 C6 C5 110.64(15)
C6 C7 H7 116.5
C8 C7 C6 127.09(15)
C8 C7 H7 116.5
C7 C8 C9 118.83(15)
C7 C8 C13 117.90(15)
C9 C8 C13 123.26(15)
O2 C9 C8 122.68(16)
O2 C9 C10 120.92(16)
C10 C9 C8 116.39(16)
C1 C10 C9 124.42(16)
C1 C10 H10 117.8
C9 C10 H10 117.8
C5 C11 H11A 109.5
C5 C11 H11B 109.5
C5 C11 H11C 109.5
H11A C11 H11B 109.5
H11A C11 H11C 109.5
H11B C11 H11C 109.5
C6 C12 H12A 111.4(11)
C6 C12 H12B 108.7(10)
C6 C12 H12C 113.4(13)
H12A C12 H12B 107.9(14)
H12A C12 H12C 108.8(17)
H12B C12 H12C 106.4(16)
O3 C13 C8 119.23(18)
O3 C13 C14 119.05(18)
C14 C13 C8 121.72(17)
C13 C14 H14A 109.5
C13 C14 H14B 109.5
C13 C14 H14C 109.5
H14A C14 H14B 109.5
H14A C14 H14C 109.5
H14B C14 H14C 109.5
H4C O4 H4D 107(3)

loop_
_geom_bond_atom_site_label_1
_geom_bond_atom_site_label_2
_geom_bond_distance
O1 H1 0.90(3)
O1 C2 1.434(2)
O2 C9 1.230(2)
O3 C13 1.195(2)
C1 C2 1.515(2)
C1 C6 1.508(2)
C1 C10 1.330(2)
C2 H2 0.9800
C2 C3 1.514(3)
C3 H3A 0.9700
C3 H3B 0.9700
C3 C4 1.509(3)
C4 H4A 0.9700
C4 H4B 0.9700
C4 C5 1.527(3)
C5 H5 0.9800
C5 C6 1.574(3)
C5 C11 1.515(3)
C6 C7 1.492(2)
C6 C12 1.550(2)
C7 H7 0.9300
C7 C8 1.333(2)
C8 C9 1.472(2)
C8 C13 1.507(2)
C9 C10 1.452(3)
C10 H10 0.9300
C11 H11A 0.9600
C11 H11B 0.9600
C11 H11C 0.9600
C12 H12A 0.967(18)
C12 H12B 1.04(2)
C12 H12C 0.98(2)
C13 C14 1.478(3)
C14 H14A 0.9600
C14 H14B 0.9600
C14 H14C 0.9600
O4 H4C 0.82(3)
O4 H4D 0.87(3)

loop_
_geom_torsion_atom_site_label_1
_geom_torsion_atom_site_label_2
_geom_torsion_atom_site_label_3
_geom_torsion_atom_site_label_4
_geom_torsion
O1 C2 C3 C4 -73.1(2)
O2 C9 C10 C1 -175.93(19)
C1 C2 C3 C4 49.3(2)
C1 C6 C7 C8 3.6(2)
C2 C1 C6 C5 52.9(2)
C2 C1 C6 C7 174.11(15)
C2 C1 C6 C12 -68.6(2)
C2 C1 C10 C9 -177.31(17)
C2 C3 C4 C5 -55.5(3)
C3 C4 C5 C6 57.2(2)
C3 C4 C5 C11 -175.60(18)
C4 C5 C6 C1 -53.4(2)
C4 C5 C6 C7 -175.27(16)
C4 C5 C6 C12 68.6(2)
C5 C6 C7 C8 123.29(19)
C6 C1 C2 O1 69.4(2)
C6 C1 C2 C3 -51.0(2)
C6 C1 C10 C9 -1.4(3)
C6 C7 C8 C9 -1.8(3)
C6 C7 C8 C13 177.10(16)
C7 C8 C9 O2 177.57(18)
C7 C8 C9 C10 -1.7(2)
C7 C8 C13 O3 -17.0(3)
C7 C8 C13 C14 163.1(2)
C8 C9 C10 C1 3.3(3)
C9 C8 C13 O3 161.90(19)
C9 C8 C13 C14 -18.0(3)
C10 C1 C2 O1 -114.6(2)
C10 C1 C2 C3 125.0(2)
C10 C1 C6 C5 -123.04(18)
C10 C1 C6 C7 -1.9(2)
C10 C1 C6 C12 115.41(19)
C11 C5 C6 C1 -178.76(16)
C11 C5 C6 C7 59.4(2)
C11 C5 C6 C12 -56.8(2)
C12 C6 C7 C8 -117.27(19)
C13 C8 C9 O2 -1.3(3)
C13 C8 C9 C10 179.44(16)
